data_4118631
loop_
_publ_author_name
'Jessie L. Brown'
'Skye Fortier'
'Richard A. Lewis'
'Guang Wu'
'Trevor W. Hayton'

_publ_section_title
;
 A Complete Family of Terminal Uranium Chalcogenides, [U(E)(N{SiMe3}2)3]-
 (E = O, S, Se, Te)
;
_journal_name_full 'Journal of the American Chemical Society'
_journal_page_first 15468
_journal_page_last 15475
_journal_paper_doi 10.1021/ja305712m
_journal_volume 134
_journal_year 2012
_chemical_formula_sum 'C37 H72 N3 P Si6 Te U'
_chemical_formula_weight 1124.12
_chemical_name_systematic
; 
 ? 
;
_space_group_IT_number 14
_symmetry_cell_setting monoclinic
_symmetry_space_group_name_Hall '-P 2ybc'
_symmetry_space_group_name_H-M 'P 1 21/c 1'
_atom_sites_solution_hydrogens geom
_atom_sites_solution_primary direct
_atom_sites_solution_secondary difmap
_audit_creation_method SHELXL-97
_cell_angle_alpha 90.00
_cell_angle_beta 100.3100(10)
_cell_angle_gamma 90.00
_cell_formula_units_Z 4
_cell_length_a 17.1540(4)
_cell_length_b 12.0776(3)
_cell_length_c 24.4001(6)
_cell_measurement_temperature 100(2)
_cell_volume 4973.6(2)
_computing_structure_refinement 'SHELXL-97 (Sheldrick, 2008)'
_computing_structure_solution 'SHELXS-97 (Sheldrick, 2008)'
_diffrn_ambient_temperature 100(2)
_diffrn_measured_fraction_theta_full 0.997
_diffrn_measured_fraction_theta_max 0.997
_diffrn_measurement_device_type 'ccd area detector'
_diffrn_measurement_method 'omega scan'
_diffrn_radiation_monochromator graphite
_diffrn_radiation_source 'fine-focus sealed tube'
_diffrn_radiation_type MoK\a
_diffrn_radiation_wavelength 0.71073
_diffrn_reflns_av_R_equivalents 0.0364
_diffrn_reflns_av_sigmaI/netI 0.0570
_diffrn_reflns_limit_h_max 30
_diffrn_reflns_limit_h_min -27
_diffrn_reflns_limit_k_max 21
_diffrn_reflns_limit_k_min -19
_diffrn_reflns_limit_l_max 43
_diffrn_reflns_limit_l_min -43
_diffrn_reflns_number 63797
_diffrn_reflns_theta_full 39.34
_diffrn_reflns_theta_max 39.34
_diffrn_reflns_theta_min 1.21
_exptl_absorpt_coefficient_mu 4.042
_exptl_absorpt_correction_T_max 0.489
_exptl_absorpt_correction_T_min 0.420
_exptl_absorpt_correction_type multi-scan
_exptl_absorpt_process_details SADABS
_exptl_crystal_density_diffrn 1.501
_exptl_crystal_F_000 2232
_exptl_crystal_size_max 0.2
_exptl_crystal_size_mid 0.2
_exptl_crystal_size_min 0.2
_refine_diff_density_max 3.741
_refine_diff_density_min -2.850
_refine_diff_density_rms 0.168
_refine_ls_extinction_method none
_refine_ls_goodness_of_fit_ref 1.001
_refine_ls_hydrogen_treatment constr
_refine_ls_matrix_type full
_refine_ls_number_parameters 461
_refine_ls_number_reflns 29492
_refine_ls_number_restraints 0
_refine_ls_restrained_S_all 1.001
_refine_ls_R_factor_all 0.0634
_refine_ls_R_factor_gt 0.0354
_refine_ls_shift/su_max 0.009
_refine_ls_shift/su_mean 0.000
_refine_ls_structure_factor_coef Fsqd
_refine_ls_weighting_details 'calc w=1/[\s^2^(Fo^2^)+(0.0220P)^2^+3.8823P] where P=(Fo^2^+2Fc^2^)/3'
_refine_ls_weighting_scheme calc
_refine_ls_wR_factor_gt 0.0632
_refine_ls_wR_factor_ref 0.0712
_reflns_number_gt 21812
_reflns_number_total 29492
_reflns_threshold_expression >2sigma(I)
_cod_data_source_file ja305712m_si_002_3.cif
_cod_data_source_block Complex_4
_cod_database_code 4118631

loop_
_symmetry_equiv_pos_as_xyz
'x, y, z'
'-x, y+1/2, -z+1/2'
'-x, -y, -z'
'x, -y-1/2, z-1/2'

loop_
_atom_site_label
_atom_site_type_symbol
_atom_site_fract_x
_atom_site_fract_y
_atom_site_fract_z
_atom_site_U_iso_or_equiv
_atom_site_adp_type
_atom_site_occupancy
_atom_site_symmetry_multiplicity
_atom_site_calc_flag
_atom_site_refinement_flags
U1 U 0.313823(4) 0.322512(6) 0.588472(3) 0.01087(2) Uani 1 1 d .
Si4 Si 0.33914(4) 0.27793(5) 0.44995(2) 0.01539(10) Uani 1 1 d .
Si2 Si 0.51399(3) 0.27400(5) 0.64763(2) 0.01342(10) Uani 1 1 d .
Si3 Si 0.31310(4) 0.07597(5) 0.51603(2) 0.01453(10) Uani 1 1 d .
Si1 Si 0.40271(4) 0.29965(5) 0.72829(2) 0.01369(10) Uani 1 1 d .
Si5 Si 0.16626(4) 0.51508(5) 0.54427(2) 0.01538(10) Uani 1 1 d .
Si6 Si 0.32084(4) 0.61475(5) 0.59815(3) 0.01539(11) Uani 1 1 d .
P1 P 0.03321(3) 0.23213(4) 0.77461(2) 0.01277(9) Uani 1 1 d .
C32 C 0.09421(12) 0.11473(17) 0.79700(8) 0.0133(3) Uani 1 1 d .
N1 N 0.41877(10) 0.29942(14) 0.65960(7) 0.0122(3) Uani 1 1 d .
C3 C 0.37546(15) 0.15861(19) 0.75022(10) 0.0202(4) Uani 1 1 d .
H3A H 0.3273 0.1334 0.7255 0.030 Uiso 1 1 calc R
H3B H 0.3660 0.1615 0.7886 0.030 Uiso 1 1 calc R
H3C H 0.4188 0.1069 0.7480 0.030 Uiso 1 1 calc R
C11 C 0.43424(14) 0.2402(2) 0.42679(10) 0.0238(5) Uani 1 1 d .
H11A H 0.4791 0.2602 0.4559 0.036 Uiso 1 1 calc R
H11B H 0.4381 0.2803 0.3925 0.036 Uiso 1 1 calc R
H11C H 0.4352 0.1603 0.4199 0.036 Uiso 1 1 calc R
C6 C 0.55537(15) 0.1383(2) 0.67676(11) 0.0246(5) Uani 1 1 d .
H6A H 0.5597 0.1388 0.7174 0.037 Uiso 1 1 calc R
H6B H 0.6080 0.1271 0.6673 0.037 Uiso 1 1 calc R
H6C H 0.5201 0.0781 0.6609 0.037 Uiso 1 1 calc R
C35 C 0.18377(14) -0.07310(19) 0.83018(10) 0.0199(4) Uani 1 1 d .
H35 H 0.2150 -0.1365 0.8420 0.024 Uiso 1 1 calc R
C5 C 0.59084(13) 0.3807(2) 0.67552(10) 0.0202(4) Uani 1 1 d .
H5A H 0.5697 0.4549 0.6657 0.030 Uiso 1 1 calc R
H5B H 0.6384 0.3687 0.6593 0.030 Uiso 1 1 calc R
H5C H 0.6044 0.3740 0.7161 0.030 Uiso 1 1 calc R
C33 C 0.06741(13) 0.03671(18) 0.83202(8) 0.0157(3) Uani 1 1 d .
H33 H 0.0184 0.0478 0.8442 0.019 Uiso 1 1 calc R
C26 C -0.00337(12) 0.29544(18) 0.83150(9) 0.0153(3) Uani 1 1 d .
C1 C 0.08901(13) 0.33375(18) 0.74506(9) 0.0178(4) Uani 1 1 d .
H1A H 0.1351 0.3558 0.7727 0.027 Uiso 1 1 calc R
H1B H 0.0556 0.3986 0.7339 0.027 Uiso 1 1 calc R
H1C H 0.1069 0.3026 0.7124 0.027 Uiso 1 1 calc R
C36 C 0.20939(13) 0.00239(19) 0.79444(10) 0.0190(4) Uani 1 1 d .
H36 H 0.2574 -0.0105 0.7812 0.023 Uiso 1 1 calc R
C21 C -0.03807(14) 0.1666(2) 0.66920(10) 0.0222(4) Uani 1 1 d .
H21 H 0.0114 0.1830 0.6586 0.027 Uiso 1 1 calc R
C20 C -0.04892(12) 0.18483(18) 0.72403(9) 0.0155(3) Uani 1 1 d .
C28 C -0.09080(16) 0.4297(2) 0.86124(12) 0.0292(5) Uani 1 1 d .
H28 H -0.1329 0.4815 0.8527 0.035 Uiso 1 1 calc R
C24 C -0.18236(14) 0.1152(2) 0.70046(11) 0.0244(5) Uani 1 1 d .
H24 H -0.2316 0.0973 0.7110 0.029 Uiso 1 1 calc R
C34 C 0.11250(14) -0.05655(19) 0.84881(9) 0.0186(4) Uani 1 1 d .
H34 H 0.0949 -0.1090 0.8729 0.022 Uiso 1 1 calc R
C37 C 0.16515(12) 0.09690(18) 0.77786(9) 0.0153(3) Uani 1 1 d .
H37 H 0.1831 0.1490 0.7537 0.018 Uiso 1 1 calc R
C30 C 0.00538(15) 0.3350(2) 0.92943(10) 0.0243(5) Uani 1 1 d .
H30 H 0.0290 0.3227 0.9672 0.029 Uiso 1 1 calc R
C23 C -0.17222(15) 0.0987(2) 0.64611(12) 0.0283(5) Uani 1 1 d .
H23 H -0.2145 0.0698 0.6194 0.034 Uiso 1 1 calc R
C25 C -0.12111(13) 0.15760(19) 0.73982(10) 0.0198(4) Uani 1 1 d .
H25 H -0.1281 0.1681 0.7772 0.024 Uiso 1 1 calc R
C22 C -0.10027(16) 0.1244(2) 0.63028(11) 0.0288(5) Uani 1 1 d .
H22 H -0.0936 0.1130 0.5929 0.035 Uiso 1 1 calc R
C29 C -0.05578(16) 0.4111(2) 0.91617(12) 0.0281(5) Uani 1 1 d .
H29 H -0.0738 0.4509 0.9451 0.034 Uiso 1 1 calc R
C27 C -0.06448(15) 0.3726(2) 0.81852(11) 0.0239(5) Uani 1 1 d .
H27 H -0.0879 0.3861 0.7808 0.029 Uiso 1 1 calc R
C31 C 0.03196(13) 0.27658(19) 0.88694(9) 0.0179(4) Uani 1 1 d .
H31 H 0.0738 0.2244 0.8956 0.021 Uiso 1 1 calc R
N3 N 0.26511(10) 0.49878(15) 0.57497(7) 0.0136(3) Uani 1 1 d .
N2 N 0.32424(10) 0.21932(15) 0.51197(7) 0.0133(3) Uani 1 1 d .
C8 C 0.35366(16) 0.0260(2) 0.58822(10) 0.0228(4) Uani 1 1 d .
H8A H 0.3302 -0.0460 0.5942 0.034 Uiso 1 1 calc R
H8B H 0.3407 0.0794 0.6154 0.034 Uiso 1 1 calc R
H8C H 0.4113 0.0183 0.5927 0.034 Uiso 1 1 calc R
C2 C 0.32217(14) 0.4007(2) 0.73690(10) 0.0206(4) Uani 1 1 d .
H2A H 0.3413 0.4765 0.7337 0.031 Uiso 1 1 calc R
H2B H 0.3076 0.3906 0.7736 0.031 Uiso 1 1 calc R
H2C H 0.2757 0.3878 0.7078 0.031 Uiso 1 1 calc R
C9 C 0.20697(14) 0.0324(2) 0.49512(10) 0.0211(4) Uani 1 1 d .
H9A H 0.1749 0.0685 0.5194 0.032 Uiso 1 1 calc R
H9B H 0.2030 -0.0481 0.4987 0.032 Uiso 1 1 calc R
H9C H 0.1875 0.0541 0.4564 0.032 Uiso 1 1 calc R
C4 C 0.49177(14) 0.3453(2) 0.77990(9) 0.0213(4) Uani 1 1 d .
H4A H 0.5350 0.2922 0.7800 0.032 Uiso 1 1 calc R
H4B H 0.4781 0.3487 0.8172 0.032 Uiso 1 1 calc R
H4C H 0.5086 0.4186 0.7695 0.032 Uiso 1 1 calc R
C18 C 0.27558(16) 0.6965(2) 0.65026(11) 0.0251(5) Uani 1 1 d .
H18A H 0.2245 0.7269 0.6320 0.038 Uiso 1 1 calc R
H18B H 0.3112 0.7571 0.6650 0.038 Uiso 1 1 calc R
H18C H 0.2674 0.6479 0.6809 0.038 Uiso 1 1 calc R
C16 C 0.09884(14) 0.5205(2) 0.59670(10) 0.0225(4) Uani 1 1 d .
H16A H 0.1061 0.5911 0.6168 0.034 Uiso 1 1 calc R
H16B H 0.1114 0.4593 0.6231 0.034 Uiso 1 1 calc R
H16C H 0.0437 0.5141 0.5776 0.034 Uiso 1 1 calc R
C7 C 0.51425(14) 0.2717(2) 0.57109(10) 0.0228(5) Uani 1 1 d .
H7A H 0.4806 0.2110 0.5539 0.034 Uiso 1 1 calc R
H7B H 0.5685 0.2606 0.5647 0.034 Uiso 1 1 calc R
H7C H 0.4938 0.3422 0.5546 0.034 Uiso 1 1 calc R
C17 C 0.33613(16) 0.7112(2) 0.54069(11) 0.0250(5) Uani 1 1 d .
H17A H 0.3779 0.7646 0.5550 0.037 Uiso 1 1 calc R
H17B H 0.2867 0.7509 0.5268 0.037 Uiso 1 1 calc R
H17C H 0.3518 0.6686 0.5103 0.037 Uiso 1 1 calc R
C14 C 0.13438(14) 0.4021(2) 0.49222(9) 0.0216(4) Uani 1 1 d .
H14A H 0.1559 0.4166 0.4583 0.032 Uiso 1 1 calc R
H14B H 0.0764 0.4000 0.4831 0.032 Uiso 1 1 calc R
H14C H 0.1542 0.3308 0.5081 0.032 Uiso 1 1 calc R
C19 C 0.42286(13) 0.5728(2) 0.63277(11) 0.0214(4) Uani 1 1 d .
H19A H 0.4193 0.5222 0.6636 0.032 Uiso 1 1 calc R
H19B H 0.4531 0.6387 0.6471 0.032 Uiso 1 1 calc R
H19C H 0.4496 0.5354 0.6057 0.032 Uiso 1 1 calc R
C10 C 0.36957(15) -0.0038(2) 0.46967(10) 0.0231(4) Uani 1 1 d .
H10A H 0.3507 0.0173 0.4308 0.035 Uiso 1 1 calc R
H10B H 0.3612 -0.0833 0.4741 0.035 Uiso 1 1 calc R
H10C H 0.4262 0.0131 0.4799 0.035 Uiso 1 1 calc R
C12 C 0.25829(14) 0.2400(2) 0.39060(9) 0.0243(5) Uani 1 1 d .
H12A H 0.2573 0.1595 0.3856 0.036 Uiso 1 1 calc R
H12B H 0.2681 0.2758 0.3564 0.036 Uiso 1 1 calc R
H12C H 0.2072 0.2648 0.3988 0.036 Uiso 1 1 calc R
C15 C 0.14459(15) 0.6463(2) 0.50265(10) 0.0243(5) Uani 1 1 d .
H15A H 0.1554 0.7104 0.5275 0.036 Uiso 1 1 calc R
H15B H 0.0888 0.6470 0.4845 0.036 Uiso 1 1 calc R
H15C H 0.1783 0.6499 0.4743 0.036 Uiso 1 1 calc R
C13 C 0.34241(17) 0.4330(2) 0.45612(11) 0.0274(5) Uani 1 1 d .
H13A H 0.2921 0.4600 0.4647 0.041 Uiso 1 1 calc R
H13B H 0.3511 0.4653 0.4209 0.041 Uiso 1 1 calc R
H13C H 0.3858 0.4547 0.4860 0.041 Uiso 1 1 calc R
Te1 Te 0.182457(9) 0.216698(12) 0.624888(6) 0.01782(3) Uani 1 1 d .

loop_
_atom_site_aniso_label
_atom_site_aniso_U_11
_atom_site_aniso_U_22
_atom_site_aniso_U_33
_atom_site_aniso_U_23
_atom_site_aniso_U_13
_atom_site_aniso_U_12
U1 0.01133(3) 0.01052(3) 0.01140(3) 0.00016(2) 0.00378(2) -0.00072(2)
Si4 0.0159(3) 0.0186(3) 0.0131(2) 0.0015(2) 0.00630(19) 0.0001(2)
Si2 0.0113(2) 0.0149(3) 0.0143(2) -0.00005(19) 0.00286(18) -0.00041(19)
Si3 0.0163(3) 0.0137(3) 0.0140(2) -0.0017(2) 0.00376(19) -0.0008(2)
Si1 0.0156(2) 0.0135(2) 0.0128(2) 0.00061(18) 0.00499(19) -0.00113(19)
Si5 0.0137(2) 0.0180(3) 0.0148(2) -0.0004(2) 0.00365(19) 0.0027(2)
Si6 0.0161(3) 0.0109(2) 0.0202(3) 0.0008(2) 0.0059(2) -0.0003(2)
P1 0.0116(2) 0.0123(2) 0.0144(2) -0.00086(17) 0.00247(16) 0.00081(17)
C32 0.0131(8) 0.0119(8) 0.0152(8) -0.0019(6) 0.0037(6) 0.0005(6)
N1 0.0128(7) 0.0119(7) 0.0127(6) 0.0004(5) 0.0042(5) -0.0009(5)
C3 0.0264(11) 0.0169(10) 0.0194(9) 0.0036(7) 0.0096(8) -0.0018(8)
C11 0.0188(10) 0.0357(14) 0.0195(9) 0.0024(9) 0.0104(8) 0.0000(9)
C6 0.0201(10) 0.0207(11) 0.0323(12) 0.0009(9) 0.0032(9) 0.0035(9)
C35 0.0185(9) 0.0156(9) 0.0246(10) 0.0006(8) 0.0008(8) 0.0036(8)
C5 0.0140(9) 0.0228(11) 0.0241(10) -0.0019(8) 0.0040(7) -0.0049(8)
C33 0.0159(9) 0.0166(9) 0.0159(8) -0.0006(7) 0.0061(7) -0.0024(7)
C26 0.0143(8) 0.0143(8) 0.0180(8) -0.0022(7) 0.0048(7) 0.0013(7)
C1 0.0188(9) 0.0141(9) 0.0209(9) 0.0010(7) 0.0045(7) -0.0011(7)
C36 0.0140(9) 0.0171(9) 0.0263(10) 0.0002(8) 0.0046(7) 0.0027(7)
C21 0.0185(9) 0.0279(12) 0.0204(9) -0.0081(9) 0.0040(7) -0.0024(9)
C20 0.0138(8) 0.0138(8) 0.0186(8) -0.0008(7) 0.0022(6) -0.0005(7)
C28 0.0264(12) 0.0206(11) 0.0421(14) -0.0054(11) 0.0099(11) 0.0091(9)
C24 0.0174(10) 0.0249(12) 0.0300(11) -0.0020(9) 0.0014(8) -0.0043(8)
C34 0.0220(10) 0.0166(9) 0.0176(9) 0.0016(7) 0.0043(7) -0.0005(8)
C37 0.0141(8) 0.0153(9) 0.0171(8) -0.0010(7) 0.0044(7) -0.0001(7)
C30 0.0260(11) 0.0273(12) 0.0217(10) -0.0063(9) 0.0099(8) -0.0007(9)
C23 0.0223(11) 0.0277(13) 0.0322(12) -0.0099(10) -0.0024(9) -0.0044(9)
C25 0.0171(9) 0.0212(11) 0.0207(9) 0.0000(8) 0.0026(7) -0.0026(8)
C22 0.0251(12) 0.0360(15) 0.0241(11) -0.0112(10) 0.0015(9) -0.0013(10)
C29 0.0300(13) 0.0225(12) 0.0363(13) -0.0101(10) 0.0181(11) 0.0003(10)
C27 0.0236(11) 0.0191(11) 0.0291(11) -0.0016(9) 0.0047(9) 0.0088(9)
C31 0.0167(9) 0.0190(10) 0.0188(9) -0.0031(8) 0.0053(7) 0.0024(7)
N3 0.0141(7) 0.0122(7) 0.0150(7) 0.0011(6) 0.0039(6) -0.0002(6)
N2 0.0129(7) 0.0139(7) 0.0144(7) 0.0001(6) 0.0058(5) -0.0001(6)
C8 0.0304(12) 0.0169(10) 0.0202(9) 0.0026(8) 0.0018(8) 0.0006(9)
C2 0.0210(10) 0.0204(10) 0.0224(10) -0.0039(8) 0.0088(8) 0.0002(8)
C9 0.0207(10) 0.0223(11) 0.0204(9) -0.0060(8) 0.0043(8) -0.0055(8)
C4 0.0238(10) 0.0246(11) 0.0149(8) 0.0002(8) 0.0020(7) -0.0034(8)
C18 0.0285(12) 0.0206(11) 0.0273(11) -0.0072(9) 0.0074(9) 0.0008(9)
C16 0.0156(9) 0.0301(12) 0.0235(10) -0.0010(9) 0.0080(8) 0.0041(8)
C7 0.0182(10) 0.0335(13) 0.0181(9) -0.0030(9) 0.0071(8) -0.0020(9)
C17 0.0283(12) 0.0165(10) 0.0313(12) 0.0074(9) 0.0088(10) -0.0015(9)
C14 0.0200(10) 0.0258(11) 0.0185(9) -0.0032(8) 0.0021(8) -0.0006(8)
C19 0.0173(9) 0.0155(9) 0.0311(11) 0.0025(9) 0.0037(8) -0.0031(8)
C10 0.0273(12) 0.0190(10) 0.0254(10) -0.0032(9) 0.0111(9) 0.0029(9)
C12 0.0203(10) 0.0366(14) 0.0152(9) 0.0020(9) 0.0008(7) 0.0014(9)
C15 0.0243(11) 0.0236(11) 0.0238(10) 0.0041(9) 0.0014(8) 0.0067(9)
C13 0.0372(14) 0.0217(11) 0.0276(11) 0.0036(9) 0.0175(10) -0.0011(10)
Te1 0.01915(6) 0.01753(6) 0.01912(6) -0.00120(5) 0.00972(5) -0.00584(5)

loop_
_atom_type_symbol
_atom_type_description
_atom_type_scat_dispersion_real
_atom_type_scat_dispersion_imag
_atom_type_scat_source
C C 0.0033 0.0016 'International Tables Vol C Tables 4.2.6.8 and 6.1.1.4'
H H 0.0000 0.0000 'International Tables Vol C Tables 4.2.6.8 and 6.1.1.4'
N N 0.0061 0.0033 'International Tables Vol C Tables 4.2.6.8 and 6.1.1.4'
Si Si 0.0817 0.0704 'International Tables Vol C Tables 4.2.6.8 and 6.1.1.4'
P P 0.1023 0.0942 'International Tables Vol C Tables 4.2.6.8 and 6.1.1.4'
Te Te -0.5308 1.6751 'International Tables Vol C Tables 4.2.6.8 and 6.1.1.4'
U U -9.6767 9.6646 'International Tables Vol C Tables 4.2.6.8 and 6.1.1.4'

loop_
_geom_angle_atom_site_label_1
_geom_angle_atom_site_label_2
_geom_angle_atom_site_label_3
_geom_angle
N2 U1 N1 112.91(6)
N2 U1 N3 118.10(6)
N1 U1 N3 116.16(6)
N2 U1 Te1 101.03(4)
N1 U1 Te1 105.46(4)
N3 U1 Te1 99.92(4)
N2 Si4 C12 111.77(10)
N2 Si4 C11 115.89(10)
C12 Si4 C11 105.73(11)
N2 Si4 C13 110.16(10)
C12 Si4 C13 108.24(13)
C11 Si4 C13 104.56(12)
N1 Si2 C7 109.95(10)
N1 Si2 C6 113.23(10)
C7 Si2 C6 107.30(12)
N1 Si2 C5 115.92(10)
C7 Si2 C5 104.18(11)
C6 Si2 C5 105.56(11)
N2 Si3 C8 110.29(10)
N2 Si3 C9 111.91(10)
C8 Si3 C9 110.14(11)
N2 Si3 C10 113.58(10)
C8 Si3 C10 104.81(12)
C9 Si3 C10 105.79(11)
N1 Si1 C3 111.33(9)
N1 Si1 C4 113.23(10)
C3 Si1 C4 106.86(11)
N1 Si1 C2 110.66(10)
C3 Si1 C2 109.43(11)
C4 Si1 C2 105.05(11)
N3 Si5 C16 112.57(10)
N3 Si5 C14 110.66(10)
C16 Si5 C14 110.29(11)
N3 Si5 C15 114.26(11)
C16 Si5 C15 104.62(12)
C14 Si5 C15 103.96(11)
N3 Si6 C19 110.18(10)
N3 Si6 C17 113.62(11)
C19 Si6 C17 105.12(12)
N3 Si6 C18 111.96(10)
C19 Si6 C18 107.60(12)
C17 Si6 C18 107.97(12)
C1 P1 C32 109.98(10)
C1 P1 C20 110.67(10)
C32 P1 C20 107.61(10)
C1 P1 C26 107.85(10)
C32 P1 C26 111.60(10)
C20 P1 C26 109.14(10)
C37 C32 C33 120.01(19)
C37 C32 P1 121.16(16)
C33 C32 P1 118.73(15)
Si2 N1 Si1 118.43(10)
Si2 N1 U1 122.07(9)
Si1 N1 U1 119.40(9)
C36 C35 C34 120.4(2)
C34 C33 C32 119.96(19)
C27 C26 C31 120.4(2)
C27 C26 P1 117.49(17)
C31 C26 P1 121.87(16)
C35 C36 C37 120.3(2)
C22 C21 C20 119.5(2)
C25 C20 C21 120.1(2)
C25 C20 P1 120.68(16)
C21 C20 P1 119.03(16)
C29 C28 C27 120.1(2)
C23 C24 C25 120.5(2)
C33 C34 C35 119.7(2)
C36 C37 C32 119.5(2)
C29 C30 C31 119.7(2)
C24 C23 C22 120.3(2)
C24 C25 C20 119.6(2)
C21 C22 C23 120.1(2)
C28 C29 C30 120.7(2)
C28 C27 C26 119.5(2)
C30 C31 C26 119.6(2)
Si6 N3 Si5 119.20(10)
Si6 N3 U1 122.61(9)
Si5 N3 U1 118.05(9)
Si4 N2 Si3 119.33(10)
Si4 N2 U1 122.56(9)
Si3 N2 U1 118.06(8)

loop_
_geom_bond_atom_site_label_1
_geom_bond_atom_site_label_2
_geom_bond_distance
U1 N2 2.2780(17)
U1 N1 2.2831(17)
U1 N3 2.2892(18)
U1 Te1 2.86662(16)
Si4 N2 1.7306(18)
Si4 C12 1.874(2)
Si4 C11 1.876(2)
Si4 C13 1.879(3)
Si2 N1 1.7374(18)
Si2 C7 1.868(2)
Si2 C6 1.875(3)
Si2 C5 1.882(2)
Si3 N2 1.7466(19)
Si3 C8 1.874(2)
Si3 C9 1.876(2)
Si3 C10 1.881(2)
Si1 N1 1.7465(17)
Si1 C3 1.870(2)
Si1 C4 1.880(2)
Si1 C2 1.883(2)
Si5 N3 1.7380(18)
Si5 C16 1.873(2)
Si5 C14 1.877(2)
Si5 C15 1.883(3)
Si6 N3 1.7327(19)
Si6 C19 1.872(2)
Si6 C17 1.877(2)
Si6 C18 1.883(2)
P1 C1 1.786(2)
P1 C32 1.789(2)
P1 C20 1.792(2)
P1 C26 1.794(2)
C32 C37 1.396(3)
C32 C33 1.403(3)
C35 C36 1.387(3)
C35 C34 1.393(3)
C33 C34 1.386(3)
C26 C27 1.396(3)
C26 C31 1.398(3)
C36 C37 1.390(3)
C21 C22 1.392(3)
C21 C20 1.401(3)
C20 C25 1.400(3)
C28 C29 1.385(4)
C28 C27 1.390(4)
C24 C23 1.383(4)
C24 C25 1.388(3)
C30 C29 1.389(4)
C30 C31 1.396(3)
C23 C22 1.393(4)
